data_7005814
loop_
_publ_author_name
'Newman, Christopher P.'
'Casey-Green, Katherine'
'Clarkson, Guy J.'
'Cave, Gareth W. V.'
'Errington, W.'
'Rourke, Jonathan P.'

_publ_section_title
;
 Cyclometallated platinum(II) complexes: oxidation to, and C-H
 activation by, platinum(IV).
;
_journal_issue 29
_journal_name_full 'Dalton transactions (Cambridge, England : 2003)'
_journal_page_first 3170
_journal_page_last 3182
_journal_paper_doi 10.1039/b705609e
_journal_year 2007
_chemical_formula_sum 'C22 H15.5 Cl F2 N2 O1.25 Pt'
_chemical_formula_weight 596.40
_chemical_name_systematic
;
?
;
_space_group_IT_number 14
_symmetry_cell_setting monoclinic
_symmetry_space_group_name_Hall '-P 2ybc'
_symmetry_space_group_name_H-M 'P 1 21/c 1'
_atom_sites_solution_hydrogens geom
_atom_sites_solution_primary direct
_atom_sites_solution_secondary difmap
_audit_creation_method SHELXL-97
_cell_angle_alpha 90.00
_cell_angle_beta 106.83(4)
_cell_angle_gamma 90.00
_cell_formula_units_Z 4
_cell_length_a 9.493(6)
_cell_length_b 15.559(12)
_cell_length_c 15.246(10)
_cell_measurement_reflns_used 2462
_cell_measurement_temperature 180(2)
_cell_measurement_theta_max 26.88
_cell_measurement_theta_min 2.98
_cell_volume 2155(3)
_computing_cell_refinement 'SAINT (Siemens, 1995)'
_computing_data_collection 'SMART (Siemens, 1994)'
_computing_data_reduction 'SAINT (Siemens, 1995)'
_computing_molecular_graphics 'SHELXTL (Sheldrick, 1997)'
_computing_publication_material 'SHELXTL (Sheldrick, 1997)'
_computing_structure_refinement 'SHELXL-97 (Sheldrick, 1997)'
_computing_structure_solution 'SHELXS-97 (Sheldrick, 1990)'
_diffrn_ambient_temperature 180(2)
_diffrn_detector_area_resol_mean 8.192
_diffrn_measured_fraction_theta_full 0.994
_diffrn_measured_fraction_theta_max 0.994
_diffrn_measurement_device_type 'Siemens SMART diffractometer'
_diffrn_measurement_method '\w scans'
_diffrn_radiation_monochromator graphite
_diffrn_radiation_source 'fine-focus sealed tube'
_diffrn_radiation_type MoK\a
_diffrn_radiation_wavelength 0.71073
_diffrn_reflns_av_R_equivalents 0.1739
_diffrn_reflns_av_sigmaI/netI 0.2315
_diffrn_reflns_limit_h_max 11
_diffrn_reflns_limit_h_min -10
_diffrn_reflns_limit_k_max 11
_diffrn_reflns_limit_k_min -18
_diffrn_reflns_limit_l_max 18
_diffrn_reflns_limit_l_min -16
_diffrn_reflns_number 10722
_diffrn_reflns_theta_full 25.00
_diffrn_reflns_theta_max 25.00
_diffrn_reflns_theta_min 1.91
_diffrn_standards_decay_% nil
_exptl_absorpt_coefficient_mu 6.666
_exptl_absorpt_correction_T_max 0.7498
_exptl_absorpt_correction_T_min 0.3144
_exptl_absorpt_correction_type multi-scan
_exptl_absorpt_process_details 'SADABS (Sheldrick, 1996)'
_exptl_crystal_colour yellow
_exptl_crystal_density_diffrn 1.838
_exptl_crystal_density_method 'not measured'
_exptl_crystal_description block
_exptl_crystal_F_000 1138
_exptl_crystal_size_max 0.22
_exptl_crystal_size_mid 0.07
_exptl_crystal_size_min 0.05
_refine_diff_density_max 1.842
_refine_diff_density_min -0.871
_refine_diff_density_rms 0.219
_refine_ls_extinction_method none
_refine_ls_goodness_of_fit_ref 0.975
_refine_ls_hydrogen_treatment mixed
_refine_ls_matrix_type full
_refine_ls_number_parameters 269
_refine_ls_number_reflns 3783
_refine_ls_number_restraints 1
_refine_ls_restrained_S_all 0.975
_refine_ls_R_factor_all 0.1995
_refine_ls_R_factor_gt 0.0840
_refine_ls_shift/su_max 0.000
_refine_ls_shift/su_mean 0.000
_refine_ls_structure_factor_coef Fsqd
_refine_ls_weighting_details 'calc w=1/[\s^2^(Fo^2^)+(0.0546P)^2^+0.0000P] where P=(Fo^2^+2Fc^2^)/3'
_refine_ls_weighting_scheme calc
_refine_ls_wR_factor_gt 0.1301
_refine_ls_wR_factor_ref 0.1651
_reflns_number_gt 1761
_reflns_number_total 3783
_reflns_threshold_expression >2sigma(I)
_cod_data_source_file b705609e.txt
_cod_data_source_block 9
_cod_original_sg_symbol_H-M P2(1)/c
_cod_original_formula_sum 'C22 H15.50 Cl F2 N2 O1.25 Pt'
_cod_database_code 7005814

loop_
_symmetry_equiv_pos_as_xyz
'x, y, z'
'-x, y+1/2, -z+1/2'
'-x, -y, -z'
'x, -y-1/2, z-1/2'

loop_
_atom_site_label
_atom_site_type_symbol
_atom_site_fract_x
_atom_site_fract_y
_atom_site_fract_z
_atom_site_U_iso_or_equiv
_atom_site_adp_type
_atom_site_occupancy
_atom_site_symmetry_multiplicity
_atom_site_calc_flag
_atom_site_refinement_flags
_atom_site_disorder_assembly
_atom_site_disorder_group
Pt1 Pt 0.79723(8) -0.11399(5) 0.36645(6) 0.0427(3) Uani 1 1 d . . .
Cl1 Cl 1.0288(5) -0.0427(3) 0.3790(4) 0.0550(15) Uani 1 1 d . . .
O1 O 0.8459(12) -0.1281(7) 0.5047(8) 0.035(3) Uani 1 1 d D . .
H1 H 0.916(12) -0.100(9) 0.540(10) 0.052 Uiso 1 1 d D . .
N101 N 0.7554(16) -0.1118(12) 0.2314(11) 0.048(4) Uani 1 1 d . . .
C102 C 0.699(2) -0.0463(15) 0.1764(17) 0.054(6) Uani 1 1 d . . .
H10A H 0.6695 0.0034 0.2026 0.064 Uiso 1 1 calc R . .
C103 C 0.681(2) -0.0464(17) 0.0843(18) 0.080(8) Uani 1 1 d . . .
H10B H 0.6495 0.0034 0.0481 0.096 Uiso 1 1 calc R . .
C104 C 0.712(3) -0.1238(17) 0.0452(14) 0.067(7) Uani 1 1 d . . .
H10C H 0.6898 -0.1292 -0.0195 0.080 Uiso 1 1 calc R . .
C105 C 0.773(2) -0.1884(15) 0.0987(18) 0.064(7) Uani 1 1 d . . .
H10D H 0.8029 -0.2377 0.0721 0.077 Uiso 1 1 calc R . .
C106 C 0.793(2) -0.1869(15) 0.1917(14) 0.047(6) Uani 1 1 d . . .
C107 C 0.8634(19) -0.2473(12) 0.2565(15) 0.040(5) Uani 1 1 d . . .
C108 C 0.910(2) -0.3286(16) 0.2322(17) 0.066(7) Uani 1 1 d . . .
H10E H 0.8925 -0.3451 0.1700 0.079 Uiso 1 1 calc R . .
C109 C 0.985(2) -0.3836(15) 0.304(2) 0.067(7) Uani 1 1 d . . .
H10F H 1.0225 -0.4370 0.2909 0.080 Uiso 1 1 calc R . .
F110 F 1.0797(16) -0.4126(9) 0.4633(11) 0.108(5) Uani 1 1 d . . .
C110 C 1.001(2) -0.3610(13) 0.390(2) 0.067(7) Uani 1 1 d . . .
C111 C 0.957(2) -0.2817(13) 0.4150(16) 0.057(6) Uani 1 1 d . . .
H11A H 0.9774 -0.2667 0.4778 0.068 Uiso 1 1 calc R . .
C112 C 0.884(2) -0.2266(13) 0.3493(16) 0.053(6) Uani 1 1 d . . .
N201 N 0.6843(17) 0.0024(10) 0.3808(11) 0.049(5) Uani 1 1 d . . .
C202 C 0.739(2) 0.0810(13) 0.3965(14) 0.055(6) Uani 1 1 d . . .
H20A H 0.8390 0.0896 0.3997 0.066 Uiso 1 1 calc R . .
C203 C 0.657(3) 0.1514(13) 0.4086(14) 0.070(7) Uani 1 1 d . . .
H20B H 0.6973 0.2078 0.4177 0.084 Uiso 1 1 calc R . .
C204 C 0.514(3) 0.1335(19) 0.4064(19) 0.104(10) Uani 1 1 d . . .
H20C H 0.4558 0.1795 0.4172 0.124 Uiso 1 1 calc R . .
C205 C 0.453(3) 0.0561(17) 0.3901(19) 0.098(10) Uani 1 1 d . . .
H20D H 0.3528 0.0479 0.3875 0.118 Uiso 1 1 calc R . .
C206 C 0.542(3) -0.0153(16) 0.3764(17) 0.075(8) Uani 1 1 d . . .
C207 C 0.496(2) -0.1025(16) 0.3607(12) 0.060(6) Uani 1 1 d . . .
C208 C 0.350(2) -0.1269(18) 0.3547(17) 0.087(8) Uani 1 1 d . . .
H20E H 0.2789 -0.0861 0.3610 0.105 Uiso 1 1 calc R . .
C209 C 0.315(3) -0.213(2) 0.339(2) 0.115(12) Uani 1 1 d . . .
H20F H 0.2158 -0.2309 0.3309 0.138 Uiso 1 1 calc R . .
F210 F 0.3747(14) -0.3538(9) 0.3225(10) 0.100(5) Uani 1 1 d . . .
C210 C 0.413(3) -0.2724(17) 0.3356(19) 0.086(9) Uani 1 1 d . . .
C211 C 0.555(2) -0.2468(12) 0.3400(12) 0.051(6) Uani 1 1 d . . .
H21A H 0.6240 -0.2887 0.3328 0.061 Uiso 1 1 calc R . .
C212 C 0.600(2) -0.1614(14) 0.3544(12) 0.044(5) Uani 1 1 d . . .
O01 O 0.725(17) 0.486(10) 0.351(11) 0.34(8) Uiso 0.25 1 d P . .

loop_
_atom_site_aniso_label
_atom_site_aniso_U_11
_atom_site_aniso_U_22
_atom_site_aniso_U_33
_atom_site_aniso_U_23
_atom_site_aniso_U_13
_atom_site_aniso_U_12
Pt1 0.0432(5) 0.0388(5) 0.0547(6) -0.0009(5) 0.0281(4) 0.0017(5)
Cl1 0.053(3) 0.058(4) 0.066(4) -0.006(3) 0.036(3) -0.004(3)
O1 0.040(8) 0.033(9) 0.031(8) 0.005(6) 0.011(6) -0.012(6)
N101 0.043(10) 0.035(10) 0.055(12) 0.005(11) -0.005(9) -0.022(10)
C102 0.045(14) 0.066(18) 0.056(18) -0.025(14) 0.023(13) -0.005(12)
C103 0.10(2) 0.09(2) 0.05(2) 0.022(17) 0.038(17) -0.010(16)
C104 0.12(2) 0.073(18) 0.022(13) -0.014(15) 0.041(14) -0.029(16)
C105 0.061(16) 0.064(18) 0.08(2) 0.006(15) 0.039(15) 0.000(13)
C106 0.047(13) 0.074(18) 0.023(14) -0.001(12) 0.017(12) -0.023(12)
C107 0.033(12) 0.041(14) 0.043(16) 0.006(11) 0.005(11) 0.014(10)
C108 0.054(15) 0.077(19) 0.07(2) -0.004(16) 0.031(14) -0.009(13)
C109 0.055(14) 0.051(15) 0.11(2) -0.024(18) 0.045(16) -0.002(13)
F110 0.116(12) 0.091(12) 0.132(14) 0.021(10) 0.057(11) 0.033(9)
C110 0.073(17) 0.038(16) 0.10(2) 0.031(15) 0.039(17) 0.033(12)
C111 0.074(16) 0.041(14) 0.065(18) 0.012(12) 0.036(14) 0.017(12)
C112 0.040(13) 0.072(16) 0.054(17) 0.012(13) 0.027(12) -0.005(11)
N201 0.040(11) 0.041(11) 0.073(14) 0.012(9) 0.026(10) 0.004(8)
C202 0.063(14) 0.031(13) 0.083(18) 0.014(11) 0.039(13) -0.007(11)
C203 0.14(2) 0.020(12) 0.058(17) 0.002(11) 0.036(17) 0.021(15)
C204 0.10(2) 0.10(3) 0.13(3) 0.004(19) 0.05(2) 0.039(19)
C205 0.10(2) 0.06(2) 0.16(3) 0.001(19) 0.08(2) 0.009(17)
C206 0.065(17) 0.060(18) 0.11(2) -0.004(15) 0.039(16) 0.013(14)
C207 0.067(15) 0.092(19) 0.034(13) -0.004(13) 0.036(12) -0.013(15)
C208 0.062(16) 0.11(2) 0.12(2) -0.017(19) 0.061(16) -0.015(17)
C209 0.056(19) 0.13(3) 0.18(3) -0.03(2) 0.06(2) -0.057(19)
F210 0.102(11) 0.084(11) 0.124(13) -0.013(9) 0.046(9) -0.041(8)
C210 0.09(2) 0.06(2) 0.14(3) -0.020(17) 0.07(2) -0.029(17)
C211 0.083(17) 0.029(13) 0.046(15) 0.000(10) 0.028(13) -0.002(12)
C212 0.047(13) 0.058(14) 0.036(13) 0.019(10) 0.025(11) 0.028(11)

loop_
_atom_type_symbol
_atom_type_description
_atom_type_scat_dispersion_real
_atom_type_scat_dispersion_imag
_atom_type_scat_source
C C 0.0033 0.0016 'International Tables Vol C Tables 4.2.6.8 and 6.1.1.4'
H H 0.0000 0.0000 'International Tables Vol C Tables 4.2.6.8 and 6.1.1.4'
N N 0.0061 0.0033 'International Tables Vol C Tables 4.2.6.8 and 6.1.1.4'
O O 0.0106 0.0060 'International Tables Vol C Tables 4.2.6.8 and 6.1.1.4'
F F 0.0171 0.0103 'International Tables Vol C Tables 4.2.6.8 and 6.1.1.4'
Cl Cl 0.1484 0.1585 'International Tables Vol C Tables 4.2.6.8 and 6.1.1.4'
Pt Pt -1.7033 8.3905 'International Tables Vol C Tables 4.2.6.8 and 6.1.1.4'

loop_
_geom_angle_atom_site_label_1
_geom_angle_atom_site_label_2
_geom_angle_atom_site_label_3
_geom_angle
_geom_angle_site_symmetry_1
_geom_angle_site_symmetry_3
_geom_angle_publ_flag
C212 Pt1 N101 90.6(6) . . ?
C212 Pt1 C112 94.5(8) . . ?
N101 Pt1 C112 81.1(9) . . ?
C212 Pt1 O1 88.9(6) . . ?
N101 Pt1 O1 174.6(6) . . ?
C112 Pt1 O1 93.6(7) . . ?
C212 Pt1 N201 80.6(7) . . ?
N101 Pt1 N201 97.8(7) . . ?
C112 Pt1 N201 174.9(7) . . ?
O1 Pt1 N201 87.5(5) . . ?
C212 Pt1 Cl1 174.7(6) . . ?
N101 Pt1 Cl1 88.8(4) . . ?
C112 Pt1 Cl1 90.6(5) . . ?
O1 Pt1 Cl1 92.2(3) . . ?
N201 Pt1 Cl1 94.3(4) . . ?
Pt1 O1 H1 120(10) . . ?
C102 N101 C106 118.0(18) . . ?
C102 N101 Pt1 126.3(17) . . ?
C106 N101 Pt1 115.6(14) . . ?
N101 C102 C103 124(2) . . ?
N101 C102 H10A 118.1 . . ?
C103 C102 H10A 118.1 . . ?
C102 C103 C104 117(2) . . ?
C102 C103 H10B 121.4 . . ?
C104 C103 H10B 121.4 . . ?
C105 C104 C103 120(2) . . ?
C105 C104 H10C 120.2 . . ?
C103 C104 H10C 120.2 . . ?
C104 C105 C106 122(2) . . ?
C104 C105 H10D 118.9 . . ?
C106 C105 H10D 118.9 . . ?
C105 C106 C107 128(2) . . ?
C105 C106 N101 119(2) . . ?
C107 C106 N101 112.7(19) . . ?
C106 C107 C112 117.4(19) . . ?
C106 C107 C108 123(2) . . ?
C112 C107 C108 119.9(18) . . ?
C109 C108 C107 117(2) . . ?
C109 C108 H10E 121.3 . . ?
C107 C108 H10E 121.3 . . ?
C110 C109 C108 120(2) . . ?
C110 C109 H10F 120.0 . . ?
C108 C109 H10F 120.0 . . ?
C109 C110 C111 123(2) . . ?
C109 C110 F110 122(2) . . ?
C111 C110 F110 115(2) . . ?
C112 C111 C110 119(2) . . ?
C112 C111 H11A 120.3 . . ?
C110 C111 H11A 120.3 . . ?
C111 C112 C107 120(2) . . ?
C111 C112 Pt1 127.4(18) . . ?
C107 C112 Pt1 112.9(15) . . ?
C202 N201 C206 121.7(18) . . ?
C202 N201 Pt1 128.2(13) . . ?
C206 N201 Pt1 110.0(14) . . ?
N201 C202 C203 124(2) . . ?
N201 C202 H20A 118.2 . . ?
C203 C202 H20A 118.2 . . ?
C204 C203 C202 115(2) . . ?
C204 C203 H20B 122.6 . . ?
C202 C203 H20B 122.6 . . ?
C205 C204 C203 124(2) . . ?
C205 C204 H20C 117.8 . . ?
C203 C204 H20C 117.8 . . ?
C204 C205 C206 119(2) . . ?
C204 C205 H20D 120.6 . . ?
C206 C205 H20D 120.6 . . ?
N201 C206 C207 116.9(19) . . ?
N201 C206 C205 117(2) . . ?
C207 C206 C205 126(2) . . ?
C212 C207 C208 122(2) . . ?
C212 C207 C206 117(2) . . ?
C208 C207 C206 121(2) . . ?
C209 C208 C207 117(2) . . ?
C209 C208 H20E 121.5 . . ?
C207 C208 H20E 121.5 . . ?
C210 C209 C208 123(2) . . ?
C210 C209 H20F 118.5 . . ?
C208 C209 H20F 118.5 . . ?
F210 C210 C209 121(3) . . ?
F210 C210 C211 120(2) . . ?
C209 C210 C211 119(2) . . ?
C212 C211 C210 122(2) . . ?
C212 C211 H21A 119.1 . . ?
C210 C211 H21A 119.1 . . ?
C207 C212 C211 117(2) . . ?
C207 C212 Pt1 115.4(16) . . ?
C211 C212 Pt1 127.6(14) . . ?

loop_
_geom_bond_atom_site_label_1
_geom_bond_atom_site_label_2
_geom_bond_distance
_geom_bond_site_symmetry_2
_geom_bond_publ_flag
Pt1 C212 1.968(19) . ?
Pt1 N101 1.981(17) . ?
Pt1 C112 1.99(2) . ?
Pt1 O1 2.034(11) . ?
Pt1 N201 2.147(15) . ?
Pt1 Cl1 2.420(5) . ?
O1 H1 0.84(2) . ?
N101 C102 1.33(2) . ?
N101 C106 1.41(2) . ?
C102 C103 1.36(3) . ?
C102 H10A 0.9500 . ?
C103 C104 1.41(3) . ?
C103 H10B 0.9500 . ?
C104 C105 1.32(3) . ?
C104 H10C 0.9500 . ?
C105 C106 1.37(3) . ?
C105 H10D 0.9500 . ?
C106 C107 1.39(2) . ?
C107 C112 1.41(3) . ?
C107 C108 1.43(3) . ?
C108 C109 1.41(3) . ?
C108 H10E 0.9500 . ?
C109 C110 1.32(3) . ?
C109 H10F 0.9500 . ?
F110 C110 1.40(2) . ?
C110 C111 1.39(3) . ?
C111 C112 1.35(3) . ?
C111 H11A 0.9500 . ?
N201 C202 1.32(2) . ?
N201 C206 1.36(2) . ?
C202 C203 1.38(2) . ?
C202 H20A 0.9500 . ?
C203 C204 1.38(3) . ?
C203 H20B 0.9500 . ?
C204 C205 1.33(3) . ?
C204 H20C 0.9500 . ?
C205 C206 1.45(3) . ?
C205 H20D 0.9500 . ?
C206 C207 1.42(3) . ?
C207 C212 1.37(2) . ?
C207 C208 1.42(3) . ?
C208 C209 1.39(3) . ?
C208 H20E 0.9500 . ?
C209 C210 1.32(3) . ?
C209 H20F 0.9500 . ?
F210 C210 1.32(2) . ?
C210 C211 1.40(3) . ?
C211 C212 1.39(2) . ?
C211 H21A 0.9500 . ?

loop_
_geom_hbond_atom_site_label_D
_geom_hbond_atom_site_label_H
_geom_hbond_atom_site_label_A
_geom_hbond_distance_DH
_geom_hbond_distance_HA
_geom_hbond_distance_DA
_geom_hbond_angle_DHA
_geom_hbond_site_symmetry_A
C202 H20A Cl1 0.95 2.81 3.43(2) 123.9 .
C111 H11A O1 0.95 2.58 3.09(2) 113.4 .
C208 H20E Cl1 0.95 2.56 3.43(2) 153.3 1_455
O1 H1 Cl1 0.84(2) 2.53(10) 3.225(12) 141(14) 3_756
C102 H10A F210 0.95 2.27 3.08(3) 141.9 2_655
